data_7230866
loop_
_publ_author_name
'Muravieva, Viktoria K.'
'Gayfulin, Yakov M.'
'Lemoine, Pierric'
'Cordier, st\'ephane'
'Naumov, Nikolay G.'

_publ_section_title
;
 Stabilization of interpenetrating cluster-based frameworks promoted by
 N-H&#x2026;X hydrogen bonds: synthesis, structures and properties of
 {[Cd(NH3)4]3[Re3Mo3Se8(CN)6]}X (X = Cl, Br and I)
;
_journal_name_full CrystEngComm
_journal_paper_doi 10.1039/C8CE00527C
_journal_year 2018
_chemical_compound_source 'synthesis as described'
_chemical_formula_moiety 'C6 H36 Br Cd3 Mo3 N18 Re3 Se8'
_chemical_formula_sum 'C6 H36 Br Cd3 Mo3 N18 Re3 Se8'
_chemical_formula_weight 2255.74
_chemical_name_systematic {[Cd(NH3)4]3[Re3Mo3Se8(CN)6]}Br
_space_group_crystal_system trigonal
_space_group_IT_number 148
_space_group_name_Hall '-R 3'
_space_group_name_H-M_alt 'R -3'
_symmetry_space_group_name_Hall '-R 3'
_symmetry_space_group_name_H-M 'R -3 :H'
_atom_sites_solution_hydrogens geom
_audit_update_record
;
2018-02-20 deposited with the CCDC.
2018-06-13 downloaded from the CCDC.
;
_cell_angle_alpha 90
_cell_angle_beta 90
_cell_angle_gamma 120
_cell_formula_units_Z 3
_cell_length_a 15.2258(10)
_cell_length_b 15.2258(10)
_cell_length_c 15.3834(11)
_cell_measurement_reflns_used 8736
_cell_measurement_temperature 150(2)
_cell_measurement_theta_max 27.48
_cell_measurement_theta_min 2.68
_cell_measurement_wavelength 0.71073
_cell_volume 3088.5(4)
_computing_cell_refinement 'APEX3 (Bruker, 2015); SAINT (Bruker, 2014)'
_computing_data_collection 'SAINT (Bruker, 2014)'
_computing_data_reduction 'SAINT (Bruker, 2014)'
_computing_molecular_graphics 'SXGRAPH (Farrugia, 1999), Mercury (CSD, 2016)'
_computing_publication_material 'CRYSCALC (T. Roisnel, local program, 2017)'
_computing_structure_refinement 'SHELXL-2014/7 (Sheldrick, 2014)'
_computing_structure_solution 'SIR97 (Altomare et al., 1999)'
_diffrn_ambient_temperature 150(2)
_diffrn_detector '(CMOS) PHOTON 100'
_diffrn_measured_fraction_theta_full 0.998
_diffrn_measured_fraction_theta_max 0.999
_diffrn_measurement_device_type 'D8 VENTURE Bruker AXS'
_diffrn_measurement_method 'rotation images'
_diffrn_radiation_monochromator 'multilayer monochromator'
_diffrn_radiation_probe x-ray
_diffrn_radiation_source 'Incoatec microfocus sealed tube'
_diffrn_radiation_type MoK\a
_diffrn_radiation_wavelength 0.71073
_diffrn_reflns_av_R_equivalents 0.0422
_diffrn_reflns_av_unetI/netI 0.0190
_diffrn_reflns_limit_h_max 19
_diffrn_reflns_limit_h_min -19
_diffrn_reflns_limit_k_max 19
_diffrn_reflns_limit_k_min -19
_diffrn_reflns_limit_l_max 19
_diffrn_reflns_limit_l_min -19
_diffrn_reflns_number 14709
_diffrn_reflns_theta_full 25.242
_diffrn_reflns_theta_max 27.484
_diffrn_reflns_theta_min 3.066
_exptl_absorpt_coefficient_mu 19.249
_exptl_absorpt_correction_T_max 0.177
_exptl_absorpt_correction_T_min 0.123
_exptl_absorpt_correction_type multi-scan
_exptl_absorpt_process_details
;
  [Sheldrick, G.M. (2014). SADABS Bruker AXS Inc., Madison, Wisconsin, USA]
;
_exptl_crystal_colour 'dark purple'
_exptl_crystal_density_diffrn 3.638
_exptl_crystal_density_meas ?
_exptl_crystal_density_method 'not measured'
_exptl_crystal_description prism
_exptl_crystal_F_000 3000
_exptl_crystal_recrystallization_method 'Re-crystallisation from solvent: aqueous ammonia'
_exptl_crystal_size_max 0.180
_exptl_crystal_size_mid 0.100
_exptl_crystal_size_min 0.090
_refine_diff_density_max 0.507
_refine_diff_density_min -0.890
_refine_diff_density_rms 0.123
_refine_ls_extinction_coef 0.000168(11)
_refine_ls_extinction_method 'SHELXL-2014/7 (Sheldrick 2014'
_refine_ls_goodness_of_fit_ref 1.109
_refine_ls_hydrogen_treatment constr
_refine_ls_matrix_type full
_refine_ls_number_parameters 69
_refine_ls_number_reflns 1571
_refine_ls_number_restraints 0
_refine_ls_restrained_S_all 1.109
_refine_ls_R_factor_all 0.0176
_refine_ls_R_factor_gt 0.0148
_refine_ls_shift/su_max 0.000
_refine_ls_shift/su_mean 0.000
_refine_ls_structure_factor_coef Fsqd
_refine_ls_weighting_details 'w=1/[\s^2^(Fo^2^)+(0.0085P)^2^+15.3152P] where P=(Fo^2^+2Fc^2^)/3'
_refine_ls_weighting_scheme calc
_refine_ls_wR_factor_gt 0.0340
_refine_ls_wR_factor_ref 0.0349
_reflns_Friedel_coverage 0.000
_reflns_number_gt 1440
_reflns_number_total 1571
_reflns_threshold_expression >2sigma(I)
_cod_data_source_file c8ce00527c2.cif
_cod_data_source_block PLM34
_cod_depositor_comments
;
The following automatic conversions were performed:

'_exptl_crystal_density_meas' value 'not measured' was changed to '?'
- the value is perceived as not measured.

Automatic conversion script
Id: cif_fix_values 4973 2017-02-22 13:04:09Z antanas 
;
_cod_original_cell_volume 3088.5(5)
_cod_database_code 7230866

loop_
_space_group_symop_operation_xyz
'x, y, z'
'-y, x-y, z'
'-x+y, -x, z'
'x+2/3, y+1/3, z+1/3'
'-y+2/3, x-y+1/3, z+1/3'
'-x+y+2/3, -x+1/3, z+1/3'
'x+1/3, y+2/3, z+2/3'
'-y+1/3, x-y+2/3, z+2/3'
'-x+y+1/3, -x+2/3, z+2/3'
'-x, -y, -z'
'y, -x+y, -z'
'x-y, x, -z'
'-x+2/3, -y+1/3, -z+1/3'
'y+2/3, -x+y+1/3, -z+1/3'
'x-y+2/3, x+1/3, -z+1/3'
'-x+1/3, -y+2/3, -z+2/3'
'y+1/3, -x+y+2/3, -z+2/3'
'x-y+1/3, x+2/3, -z+2/3'

loop_
_atom_site_label
_atom_site_type_symbol
_atom_site_fract_x
_atom_site_fract_y
_atom_site_fract_z
_atom_site_U_iso_or_equiv
_atom_site_adp_type
_atom_site_occupancy
_atom_site_site_symmetry_order
_atom_site_calc_flag
_atom_site_refinement_flags_posn
_atom_site_refinement_flags_adp
_atom_site_refinement_flags_occupancy
Mo1 Mo 0.03186(2) 0.11268(2) 0.07020(2) 0.01010(6) Uani 0.5 1 d . . P
Re1 Re 0.03186(2) 0.11268(2) 0.07020(2) 0.01010(6) Uani 0.5 1 d . . P
Se1 Se 0.0000 0.0000 0.20303(3) 0.01339(10) Uani 1 3 d S T P
Se2 Se 0.21634(2) 0.15514(2) 0.06796(2) 0.01406(7) Uani 1 1 d . . .
C1 C 0.0710(2) 0.2449(2) 0.14772(18) 0.0173(6) Uani 1 1 d . . .
N1 N 0.0948(2) 0.3156(2) 0.18978(18) 0.0267(6) Uani 1 1 d . . .
Cd1 Cd 0.1667 0.3333 0.3333 0.01921(8) Uani 1 2 d S . P
N2 N 0.0137(2) 0.1952(2) 0.3738(2) 0.0355(7) Uani 1 1 d . . .
H2A H 0.0243 0.1468 0.3946 0.053 Uiso 1 1 calc R U .
H2B H -0.0271 0.1718 0.3278 0.053 Uiso 1 1 calc R U .
H2C H -0.0151 0.2139 0.4147 0.053 Uiso 1 1 calc R U .
N3 N 0.0965(3) 0.4356(3) 0.3675(2) 0.0411(8) Uani 1 1 d . . .
H3A H 0.1446 0.4944 0.3892 0.062 Uiso 1 1 calc R U .
H3B H 0.0475 0.4043 0.4067 0.062 Uiso 1 1 calc R U .
H3C H 0.0709 0.4470 0.3197 0.062 Uiso 1 1 calc R U .
Br1 Br 0.0000 0.0000 0.5000 0.0476(3) Uani 1 6 d S T P

loop_
_atom_site_aniso_label
_atom_site_aniso_U_11
_atom_site_aniso_U_22
_atom_site_aniso_U_33
_atom_site_aniso_U_23
_atom_site_aniso_U_13
_atom_site_aniso_U_12
Mo1 0.01099(8) 0.01145(8) 0.00788(8) -0.00003(5) -0.00015(5) 0.00562(6)
Re1 0.01099(8) 0.01145(8) 0.00788(8) -0.00003(5) -0.00015(5) 0.00562(6)
Se1 0.01693(15) 0.01693(15) 0.0063(2) 0.000 0.000 0.00846(7)
Se2 0.01072(13) 0.01443(14) 0.01382(14) -0.00201(10) -0.00203(10) 0.00388(11)
C1 0.0205(14) 0.0214(15) 0.0117(13) 0.0020(11) -0.0020(11) 0.0117(12)
N1 0.0348(16) 0.0274(15) 0.0205(13) -0.0062(12) -0.0077(12) 0.0176(13)
Cd1 0.02115(16) 0.02046(16) 0.01792(15) -0.00505(12) -0.00283(12) 0.01182(13)
N2 0.0309(16) 0.0352(17) 0.0342(17) -0.0005(14) 0.0022(13) 0.0117(14)
N3 0.0437(19) 0.0452(19) 0.049(2) -0.0238(16) -0.0181(16) 0.0331(17)
Br1 0.0376(3) 0.0376(3) 0.0674(7) 0.000 0.000 0.01881(17)

loop_
_atom_type_symbol
_atom_type_description
_atom_type_scat_dispersion_real
_atom_type_scat_dispersion_imag
_atom_type_scat_source
C C 0.0033 0.0016 'International Tables Vol C Tables 4.2.6.8 and 6.1.1.4'
N N 0.0061 0.0033 'International Tables Vol C Tables 4.2.6.8 and 6.1.1.4'
Se Se -0.0929 2.2259 'International Tables Vol C Tables 4.2.6.8 and 6.1.1.4'
Br Br -0.2901 2.4595 'International Tables Vol C Tables 4.2.6.8 and 6.1.1.4'
Mo Mo -1.6832 0.6857 'International Tables Vol C Tables 4.2.6.8 and 6.1.1.4'
Cd Cd -0.8075 1.2024 'International Tables Vol C Tables 4.2.6.8 and 6.1.1.4'
Re Re -1.0185 7.2310 'International Tables Vol C Tables 4.2.6.8 and 6.1.1.4'
H H 0.0000 0.0000 'International Tables Vol C Tables 4.2.6.8 and 6.1.1.4'

loop_
_geom_angle_atom_site_label_1
_geom_angle_atom_site_label_2
_geom_angle_atom_site_label_3
_geom_angle
_geom_angle_site_symmetry_1
_geom_angle_site_symmetry_3
C1 Mo1 Se2 92.26(8) . 2
C1 Mo1 Se2 90.90(8) . .
Se2 Mo1 Se2 176.835(10) 2 .
C1 Mo1 Se2 90.11(8) . 12
Se2 Mo1 Se2 90.122(7) 2 12
Se2 Mo1 Se2 90.108(7) . 12
C1 Mo1 Se1 93.20(8) . .
Se2 Mo1 Se1 89.800(7) 2 .
Se2 Mo1 Se1 89.787(7) . .
Se2 Mo1 Se1 176.686(10) 12 .
C1 Mo1 Re1 134.33(8) . 12
Se2 Mo1 Re1 58.754(7) 2 12
Se2 Mo1 Re1 118.861(9) . 12
Se2 Mo1 Re1 58.673(9) 12 12
Se1 Mo1 Re1 118.631(8) . 12
C1 Mo1 Mo1 134.33(8) . 12
Se2 Mo1 Mo1 58.754(7) 2 12
Se2 Mo1 Mo1 118.861(9) . 12
Se2 Mo1 Mo1 58.673(9) 12 12
Se1 Mo1 Mo1 118.631(8) . 12
Re1 Mo1 Mo1 0.0 12 12
C1 Mo1 Mo1 133.37(8) . 11
Se2 Mo1 Mo1 118.871(9) 2 11
Se2 Mo1 Mo1 58.744(7) . 11
Se2 Mo1 Mo1 58.658(10) 12 11
Se1 Mo1 Mo1 118.631(8) . 11
Re1 Mo1 Mo1 60.1 12 11
Mo1 Mo1 Mo1 60.128(9) 12 11
C1 Mo1 Re1 133.37(8) . 11
Se2 Mo1 Re1 118.871(9) 2 11
Se2 Mo1 Re1 58.744(7) . 11
Se2 Mo1 Re1 58.658(10) 12 11
Se1 Mo1 Re1 118.631(8) . 11
Re1 Mo1 Re1 60.128(9) 12 11
Mo1 Mo1 Re1 60.128(9) 12 11
Mo1 Mo1 Re1 0.000(7) 11 11
C1 Mo1 Mo1 135.63(8) . 3
Se2 Mo1 Mo1 118.629(9) 2 3
Se2 Mo1 Mo1 58.613(9) . 3
Se2 Mo1 Mo1 118.583(8) 12 3
Se1 Mo1 Mo1 58.703(6) . 3
Re1 Mo1 Mo1 90.0 12 3
Mo1 Mo1 Mo1 90.0 12 3
Mo1 Mo1 Mo1 59.936(4) 11 3
Re1 Mo1 Mo1 59.9 11 3
C1 Mo1 Re1 135.63(8) . 3
Se2 Mo1 Re1 118.629(9) 2 3
Se2 Mo1 Re1 58.613(9) . 3
Se2 Mo1 Re1 118.583(8) 12 3
Se1 Mo1 Re1 58.703(6) . 3
Re1 Mo1 Re1 90.0 12 3
Mo1 Mo1 Re1 90.0 12 3
Mo1 Mo1 Re1 59.936(4) 11 3
Re1 Mo1 Re1 59.936(4) 11 3
Mo1 Mo1 Re1 0.000(7) 3 3
C1 Mo1 Mo1 136.62(8) . 2
Se2 Mo1 Mo1 58.634(9) 2 2
Se2 Mo1 Mo1 118.608(9) . 2
Se2 Mo1 Mo1 118.597(8) 12 2
Se1 Mo1 Mo1 58.704(6) . 2
Re1 Mo1 Mo1 59.9 12 2
Mo1 Mo1 Mo1 59.935(4) 12 2
Mo1 Mo1 Mo1 90.0 11 2
Re1 Mo1 Mo1 90.0 11 2
Mo1 Mo1 Mo1 60.0 3 2
Re1 Mo1 Mo1 60.0 3 2
Re1 Se1 Mo1 0.0 3 3
Re1 Se1 Re1 62.594(12) 3 2
Mo1 Se1 Re1 62.594(12) 3 2
Re1 Se1 Mo1 62.6 3 2
Mo1 Se1 Mo1 62.594(12) 3 2
Re1 Se1 Mo1 0.0 2 2
Re1 Se1 Mo1 62.6 3 .
Mo1 Se1 Mo1 62.591(12) 3 .
Re1 Se1 Mo1 62.6 2 .
Mo1 Se1 Mo1 62.592(12) 2 .
Re1 Se2 Mo1 0.0 3 3
Re1 Se2 Mo1 62.8 3 .
Mo1 Se2 Mo1 62.751(9) 3 .
Re1 Se2 Mo1 62.6 3 11
Mo1 Se2 Mo1 62.591(9) 3 11
Mo1 Se2 Mo1 62.584(9) . 11
Re1 Se2 Re1 62.591(9) 3 11
Mo1 Se2 Re1 62.591(9) 3 11
Mo1 Se2 Re1 62.6 . 11
Mo1 Se2 Re1 0.000(13) 11 11
N1 C1 Mo1 177.8(3) . .
C1 N1 Cd1 122.1(2) . .
N2 Cd1 N2 180.0 . 16
N2 Cd1 N3 87.55(13) . .
N2 Cd1 N3 92.45(13) 16 .
N2 Cd1 N3 92.45(13) . 16
N2 Cd1 N3 87.55(13) 16 16
N3 Cd1 N3 180.0 . 16
N2 Cd1 N1 87.17(11) . .
N2 Cd1 N1 92.83(11) 16 .
N3 Cd1 N1 87.03(11) . .
N3 Cd1 N1 92.97(11) 16 .
N2 Cd1 N1 92.83(11) . 16
N2 Cd1 N1 87.17(11) 16 16
N3 Cd1 N1 92.97(11) . 16
N3 Cd1 N1 87.03(11) 16 16
N1 Cd1 N1 180.0 . 16
Cd1 N2 H2A 109.5 . .
Cd1 N2 H2B 109.5 . .
H2A N2 H2B 109.5 . .
Cd1 N2 H2C 109.5 . .
H2A N2 H2C 109.5 . .
H2B N2 H2C 109.5 . .
Cd1 N3 H3A 109.5 . .
Cd1 N3 H3B 109.5 . .
H3A N3 H3B 109.5 . .
Cd1 N3 H3C 109.5 . .
H3A N3 H3C 109.5 . .
H3B N3 H3C 109.5 . .

loop_
_geom_bond_atom_site_label_1
_geom_bond_atom_site_label_2
_geom_bond_distance
_geom_bond_site_symmetry_2
Mo1 C1 2.152(3) .
Mo1 Se2 2.5476(3) 2
Mo1 Se2 2.5482(3) .
Mo1 Se2 2.5501(3) 12
Mo1 Se1 2.5537(4) .
Mo1 Re1 2.6480(3) 12
Mo1 Mo1 2.6480(3) 12
Mo1 Mo1 2.6480(3) 11
Mo1 Re1 2.6480(3) 11
Mo1 Mo1 2.6531(3) 3
Mo1 Re1 2.6531(3) 3
Mo1 Mo1 2.6531(3) 2
Se1 Re1 2.5537(4) 3
Se1 Mo1 2.5537(4) 3
Se1 Re1 2.5537(4) 2
Se1 Mo1 2.5537(4) 2
Se2 Re1 2.5475(3) 3
Se2 Mo1 2.5475(3) 3
Se2 Mo1 2.5501(3) 11
Se2 Re1 2.5501(3) 11
C1 N1 1.148(4) .
N1 Cd1 2.419(3) .
Cd1 N2 2.310(3) .
Cd1 N2 2.310(3) 16
Cd1 N3 2.346(3) .
Cd1 N3 2.347(3) 16
Cd1 N1 2.419(3) 16
N2 H2A 0.8900 .
N2 H2B 0.8900 .
N2 H2C 0.8900 .
N3 H3A 0.8900 .
N3 H3B 0.8900 .
N3 H3C 0.8900 .
